data_2209470
loop_
_publ_author_name
'Vr\'abel, Viktor'
'Skub\'ak, Pavol'
'Marchal\'in, \<Stefan'
'Langer, Vratislav'
'Baumlov\'a, Barbora'

_publ_section_title
;(4<i>R</i>,1'<i>S</i>)-Diethyl
 6-methyl-2-[(1'-phenylethylimino)methyl]-4-(2-thienyl)-1,4-dihydropyridine-3,5-dicarboxylate
;
_journal_coeditor_code DN2036
_journal_issue 7
_journal_name_full 'Acta Crystallographica Section E'
_journal_page_first o2639
_journal_page_last o2640
_journal_paper_doi 10.1107/S1600536806019970
_journal_volume 62
_journal_year 2006
_chemical_formula_iupac 'C25 H28 N2 O4 S'
_chemical_formula_moiety 'C25 H28 N2 O4 S'
_chemical_formula_sum 'C25 H28 N2 O4 S'
_chemical_formula_weight 452.55
_chemical_name_systematic
;
(4R,1'S)-Diethyl 6-methyl-2-[(1'-phenylethylimino)methyl]-
4-(2-thienyl)-1,4-dihydropyridine-3,5-dicarboxylate
;
_space_group_IT_number 4
_symmetry_cell_setting monoclinic
_symmetry_space_group_name_Hall 'P 2yb'
_symmetry_space_group_name_H-M 'P 1 21 1'
_atom_sites_solution_hydrogens geom
_atom_sites_solution_primary direct
_atom_sites_solution_secondary difmap
_audit_creation_method SHELXL97
_cell_angle_alpha 90.00
_cell_angle_beta 90.4240(10)
_cell_angle_gamma 90.00
_cell_formula_units_Z 2
_cell_length_a 10.3270(2)
_cell_length_b 8.20510(10)
_cell_length_c 14.3630(2)
_cell_measurement_reflns_used 8192
_cell_measurement_temperature 183(2)
_cell_measurement_theta_max 32.90
_cell_measurement_theta_min 2.42
_cell_volume 1217.00(3)
_computing_cell_refinement 'SAINT (Siemens, 1995)'
_computing_data_collection 'SMART (Siemens, 1995)'
_computing_data_reduction SAINT
_computing_molecular_graphics 'DIAMOND (Brandenburg, 2002)'
_computing_publication_material SHELXL97
_computing_structure_refinement 'SHELXL97 (Sheldrick, 1997)'
_computing_structure_solution 'SHELXTL (Bruker, 2001)'
_diffrn_ambient_temperature 183(2)
_diffrn_detector_area_resol_mean 8.3
_diffrn_measured_fraction_theta_full 0.997
_diffrn_measured_fraction_theta_max 0.954
_diffrn_measurement_device_type 'Siemens SMART CCD area-detector'
_diffrn_measurement_method \w
_diffrn_radiation_monochromator graphite
_diffrn_radiation_source 'fine-focus sealed tube'
_diffrn_radiation_type MoK\a
_diffrn_radiation_wavelength 0.71073
_diffrn_reflns_av_R_equivalents 0.0254
_diffrn_reflns_av_sigmaI/netI 0.0271
_diffrn_reflns_limit_h_max 15
_diffrn_reflns_limit_h_min -15
_diffrn_reflns_limit_k_max 12
_diffrn_reflns_limit_k_min -12
_diffrn_reflns_limit_l_max 21
_diffrn_reflns_limit_l_min -21
_diffrn_reflns_number 21382
_diffrn_reflns_theta_full 31.00
_diffrn_reflns_theta_max 32.90
_diffrn_reflns_theta_min 2.42
_diffrn_standards_number 0
_exptl_absorpt_coefficient_mu 0.165
_exptl_absorpt_correction_T_max 0.984
_exptl_absorpt_correction_T_min 0.905
_exptl_absorpt_correction_type multi-scan
_exptl_absorpt_process_details '(SADABS; Sheldrick, 2002)'
_exptl_crystal_colour yellow
_exptl_crystal_density_diffrn 1.235
_exptl_crystal_density_method 'not measured'
_exptl_crystal_description prism
_exptl_crystal_F_000 480
_exptl_crystal_size_max 0.58
_exptl_crystal_size_mid 0.32
_exptl_crystal_size_min 0.10
_refine_diff_density_max 0.335
_refine_diff_density_min -0.245
_refine_ls_abs_structure_details 'Flack (1983), with 3568 Friedel pairs'
_refine_ls_abs_structure_Flack -0.02(5)
_refine_ls_extinction_method none
_refine_ls_goodness_of_fit_ref 1.037
_refine_ls_hydrogen_treatment constr
_refine_ls_matrix_type full
_refine_ls_number_constraints 18
_refine_ls_number_parameters 293
_refine_ls_number_reflns 8386
_refine_ls_number_restraints 1
_refine_ls_restrained_S_all 1.037
_refine_ls_R_factor_all 0.0445
_refine_ls_R_factor_gt 0.0416
_refine_ls_shift/su_max 0.001
_refine_ls_shift/su_mean 0.000
_refine_ls_structure_factor_coef Fsqd
_refine_ls_weighting_details 'calc w = 1/[\s^2^(Fo^2^)+(0.0718P)^2^+0.1736P] where P=(Fo^2^+2Fc^2^)/3'
_refine_ls_weighting_scheme calc
_refine_ls_wR_factor_gt 0.1106
_refine_ls_wR_factor_ref 0.1137
_reflns_number_gt 7930
_reflns_number_total 8386
_reflns_threshold_expression F^2^>2\s(F^2^)
_cod_data_source_file dn2036.cif
_cod_data_source_block I
_cod_original_sg_symbol_H-M 'P 21'
_cod_database_code 2209470
_cod_database_fobs_code 2209470

loop_
_symmetry_equiv_pos_as_xyz
'x, y, z'
'-x, y+1/2, -z'

loop_
_atom_site_type_symbol
_atom_site_label
_atom_site_fract_x
_atom_site_fract_y
_atom_site_fract_z
_atom_site_U_iso_or_equiv
_atom_site_adp_type
_atom_site_calc_flag
_atom_site_refinement_flags
_atom_site_occupancy
N N1 0.67369(9) 0.63314(13) 0.84194(6) 0.02110(18) Uani d . 1
H H1 0.6474 0.6444 0.8997 0.025 Uiso calc R 1
C C2 0.58148(10) 0.62153(14) 0.77124(7) 0.01905(18) Uani d . 1
C C3 0.61645(10) 0.55903(14) 0.68705(7) 0.01869(18) Uani d . 1
C C4 0.74905(10) 0.48090(13) 0.67754(7) 0.01742(17) Uani d . 1
H H4 0.7783 0.4931 0.6117 0.021 Uiso calc R 1
C C6 0.80531(11) 0.62760(14) 0.82470(7) 0.02005(19) Uani d . 1
C C5 0.84620(10) 0.56627(14) 0.74155(8) 0.01920(18) Uani d . 1
C C21 0.45103(10) 0.68118(14) 0.79695(8) 0.02020(19) Uani d . 1
H H21 0.3793 0.6641 0.7563 0.024 Uiso calc R 1
N N21 0.43573(10) 0.75562(13) 0.87415(7) 0.02232(18) Uani d . 1
C C22 0.30114(11) 0.80521(15) 0.89566(8) 0.0216(2) Uani d . 1
H H22 0.2405 0.7477 0.8522 0.026 Uiso calc R 1
C C23 0.27078(14) 0.75376(18) 0.99574(9) 0.0307(3) Uani d . 1
H H23A 0.2797 0.6353 1.0016 0.037 Uiso calc R 1
H H23B 0.1819 0.7856 1.0109 0.037 Uiso calc R 1
H H23C 0.3313 0.8075 1.0387 0.037 Uiso calc R 1
C C24 0.28508(11) 0.98828(16) 0.88307(8) 0.02107(19) Uani d . 1
C C25 0.17422(13) 1.04739(19) 0.83797(9) 0.0279(2) Uani d . 1
H H25 0.1119 0.9731 0.8138 0.034 Uiso calc R 1
C C26 0.15439(15) 1.2146(2) 0.82817(11) 0.0341(3) Uani d . 1
H H26 0.0782 1.2533 0.7980 0.041 Uiso calc R 1
C C27 0.24504(16) 1.32486(19) 0.86204(11) 0.0344(3) Uani d . 1
H H27 0.2314 1.4387 0.8549 0.041 Uiso calc R 1
C C28 0.35665(14) 1.26692(18) 0.90671(10) 0.0302(3) Uani d . 1
H H28 0.4192 1.3417 0.9300 0.036 Uiso calc R 1
C C29 0.37644(12) 1.10030(17) 0.91716(8) 0.0248(2) Uani d . 1
H H29 0.4525 1.0620 0.9477 0.030 Uiso calc R 1
C C31 0.52843(11) 0.55956(17) 0.60449(8) 0.0245(2) Uani d . 1
O O31 0.41408(11) 0.5864(3) 0.60377(8) 0.0665(6) Uani d . 1
O O32 0.59414(10) 0.52890(18) 0.52735(6) 0.0391(3) Uani d . 1
C C32 0.52292(15) 0.5293(3) 0.43957(9) 0.0412(4) Uani d . 1
H H32A 0.4700 0.6294 0.4337 0.049 Uiso calc R 1
H H32B 0.4648 0.4335 0.4356 0.049 Uiso calc R 1
C C33 0.62285(18) 0.5228(4) 0.36433(11) 0.0538(6) Uani d . 1
H H33A 0.6760 0.6217 0.3668 0.065 Uiso calc R 1
H H33B 0.5797 0.5156 0.3035 0.065 Uiso calc R 1
H H33C 0.6781 0.4270 0.3736 0.065 Uiso calc R 1
S S41 0.85183(4) 0.16313(4) 0.65853(3) 0.03777(10) Uani d . 1
C C41 0.74032(11) 0.30072(14) 0.70051(8) 0.01977(19) Uani d . 1
C C42 0.65315(14) 0.22330(16) 0.75764(9) 0.0273(2) Uani d . 1
H H42 0.5834 0.2775 0.7873 0.033 Uiso calc R 1
C C43 0.67853(16) 0.05269(18) 0.76768(10) 0.0333(3) Uani d . 1
H H43 0.6283 -0.0183 0.8052 0.040 Uiso calc R 1
C C44 0.78276(18) 0.00381(17) 0.71743(12) 0.0386(3) Uani d . 1
H H44 0.8135 -0.1052 0.7152 0.046 Uiso calc R 1
C C51 0.98264(11) 0.57350(15) 0.71227(9) 0.0236(2) Uani d . 1
O O51 1.07022(10) 0.64732(18) 0.75075(8) 0.0411(3) Uani d . 1
O O52 1.00059(8) 0.48637(14) 0.63395(7) 0.02860(19) Uani d . 1
C C52 1.13121(13) 0.4795(2) 0.59710(11) 0.0356(3) Uani d . 1
H H52A 1.1937 0.4500 0.6469 0.043 Uiso calc R 1
H H52B 1.1562 0.5868 0.5712 0.043 Uiso calc R 1
C C53 1.13077(17) 0.3521(2) 0.52189(13) 0.0438(4) Uani d . 1
H H53A 1.1078 0.2463 0.5487 0.053 Uiso calc R 1
H H53B 1.2170 0.3453 0.4942 0.053 Uiso calc R 1
H H53C 1.0672 0.3816 0.4738 0.053 Uiso calc R 1
C C61 0.88829(13) 0.69447(19) 0.90209(9) 0.0301(3) Uani d . 1
H H61A 0.9750 0.6465 0.8987 0.036 Uiso calc R 1
H H61B 0.8494 0.6674 0.9622 0.036 Uiso calc R 1
H H61C 0.8946 0.8131 0.8959 0.036 Uiso calc R 1

loop_
_atom_site_aniso_label
_atom_site_aniso_U_11
_atom_site_aniso_U_22
_atom_site_aniso_U_33
_atom_site_aniso_U_12
_atom_site_aniso_U_13
_atom_site_aniso_U_23
N1 0.0207(4) 0.0252(5) 0.0174(4) 0.0011(3) -0.0017(3) -0.0011(3)
C2 0.0191(4) 0.0188(4) 0.0192(4) -0.0004(3) -0.0010(3) -0.0002(3)
C3 0.0168(4) 0.0198(4) 0.0194(4) -0.0005(4) -0.0010(3) -0.0008(4)
C4 0.0163(4) 0.0170(4) 0.0190(4) -0.0001(3) -0.0009(3) -0.0003(3)
C6 0.0200(4) 0.0189(5) 0.0212(4) -0.0011(4) -0.0037(3) 0.0011(4)
C5 0.0171(4) 0.0177(4) 0.0228(4) -0.0011(3) -0.0023(3) 0.0007(4)
C21 0.0191(4) 0.0211(5) 0.0205(4) 0.0006(4) -0.0006(3) -0.0005(4)
N21 0.0201(4) 0.0243(5) 0.0226(4) 0.0023(3) -0.0006(3) -0.0038(3)
C22 0.0185(4) 0.0240(5) 0.0222(5) 0.0007(4) -0.0004(4) -0.0038(4)
C23 0.0331(6) 0.0319(7) 0.0273(5) 0.0030(5) 0.0061(5) 0.0023(5)
C24 0.0194(4) 0.0254(5) 0.0184(4) 0.0001(4) 0.0005(3) -0.0022(4)
C25 0.0238(5) 0.0311(6) 0.0289(5) 0.0004(5) -0.0060(4) -0.0002(5)
C26 0.0328(6) 0.0320(7) 0.0374(7) 0.0045(5) -0.0085(5) 0.0056(5)
C27 0.0403(7) 0.0261(6) 0.0368(7) 0.0026(5) 0.0001(6) 0.0049(5)
C28 0.0295(6) 0.0274(6) 0.0337(6) -0.0049(5) 0.0019(5) -0.0041(5)
C29 0.0214(5) 0.0282(6) 0.0248(5) 0.0000(4) -0.0015(4) -0.0037(4)
C31 0.0195(5) 0.0330(6) 0.0211(5) 0.0004(4) -0.0018(4) -0.0050(4)
O31 0.0200(4) 0.1509(19) 0.0284(5) 0.0151(7) -0.0064(4) -0.0235(7)
O32 0.0251(4) 0.0730(9) 0.0193(4) 0.0129(5) -0.0043(3) -0.0064(5)
C32 0.0283(6) 0.0756(12) 0.0195(5) 0.0081(7) -0.0067(4) -0.0074(6)
C33 0.0401(8) 0.0983(18) 0.0229(6) 0.0003(9) -0.0011(5) -0.0113(8)
S41 0.04070(19) 0.02038(14) 0.0525(2) 0.00595(13) 0.01617(15) 0.00092(13)
C41 0.0211(4) 0.0178(4) 0.0204(4) -0.0007(4) -0.0020(4) -0.0016(4)
C42 0.0330(6) 0.0210(5) 0.0280(5) -0.0045(4) 0.0029(4) 0.0007(4)
C43 0.0436(7) 0.0215(6) 0.0347(6) -0.0075(5) -0.0001(5) 0.0042(5)
C44 0.0512(9) 0.0173(6) 0.0475(8) 0.0013(5) 0.0033(7) 0.0021(5)
C51 0.0193(4) 0.0233(5) 0.0280(5) -0.0015(4) -0.0019(4) 0.0021(4)
O51 0.0225(4) 0.0546(7) 0.0461(6) -0.0120(5) -0.0017(4) -0.0138(6)
O52 0.0181(4) 0.0367(5) 0.0311(4) -0.0028(4) 0.0034(3) -0.0041(4)
C52 0.0200(5) 0.0476(8) 0.0392(7) -0.0002(5) 0.0072(5) 0.0023(6)
C53 0.0385(8) 0.0480(10) 0.0450(8) 0.0066(7) 0.0173(6) -0.0004(7)
C61 0.0268(5) 0.0385(7) 0.0250(5) -0.0053(5) -0.0061(4) -0.0042(5)

loop_
_atom_type_symbol
_atom_type_description
_atom_type_scat_dispersion_real
_atom_type_scat_dispersion_imag
_atom_type_scat_source
C C 0.0033 0.0016 'International Tables Vol C Tables 4.2.6.8 and 6.1.1.4'
H H 0.0000 0.0000 'International Tables Vol C Tables 4.2.6.8 and 6.1.1.4'
N N 0.0061 0.0033 'International Tables Vol C Tables 4.2.6.8 and 6.1.1.4'
O O 0.0106 0.0060 'International Tables Vol C Tables 4.2.6.8 and 6.1.1.4'
S S 0.1246 0.1234 'International Tables Vol C Tables 4.2.6.8 and 6.1.1.4'

loop_
_geom_angle_atom_site_label_1
_geom_angle_atom_site_label_2
_geom_angle_atom_site_label_3
_geom_angle
C6 N1 C2 122.36(9)
C6 N1 H1 118.8
C2 N1 H1 118.8
C3 C2 N1 119.25(10)
C3 C2 C21 126.28(10)
N1 C2 C21 114.47(9)
C2 C3 C31 122.73(10)
C2 C3 C4 118.88(9)
C31 C3 C4 118.37(9)
C41 C4 C3 109.66(9)
C41 C4 C5 110.86(9)
C3 C4 C5 109.95(9)
C41 C4 H4 108.8
C3 C4 H4 108.8
C5 C4 H4 108.8
C5 C6 N1 118.61(9)
C5 C6 C61 127.10(10)
N1 C6 C61 114.28(10)
C6 C5 C51 122.47(10)
C6 C5 C4 119.33(10)
C51 C5 C4 118.17(9)
N21 C21 C2 119.52(10)
N21 C21 H21 120.2
C2 C21 H21 120.2
C21 N21 C22 115.74(10)
N21 C22 C24 110.34(10)
N21 C22 C23 108.56(10)
C24 C22 C23 111.12(10)
N21 C22 H22 108.9
C24 C22 H22 108.9
C23 C22 H22 108.9
C22 C23 H23A 109.5
C22 C23 H23B 109.5
H23A C23 H23B 109.5
C22 C23 H23C 109.5
H23A C23 H23C 109.5
H23B C23 H23C 109.5
C25 C24 C29 118.74(12)
C25 C24 C22 119.05(11)
C29 C24 C22 122.20(10)
C26 C25 C24 120.49(13)
C26 C25 H25 119.8
C24 C25 H25 119.8
C27 C26 C25 120.54(13)
C27 C26 H26 119.7
C25 C26 H26 119.7
C26 C27 C28 119.40(14)
C26 C27 H27 120.3
C28 C27 H27 120.3
C29 C28 C27 120.26(13)
C29 C28 H28 119.9
C27 C28 H28 119.9
C28 C29 C24 120.57(12)
C28 C29 H29 119.7
C24 C29 H29 119.7
O31 C31 O32 122.42(11)
O31 C31 C3 127.00(11)
O32 C31 C3 110.57(10)
C31 O32 C32 117.68(10)
O32 C32 C33 106.14(12)
O32 C32 H32A 110.5
C33 C32 H32A 110.5
O32 C32 H32B 110.5
C33 C32 H32B 110.5
H32A C32 H32B 108.7
C32 C33 H33A 109.5
C32 C33 H33B 109.5
H33A C33 H33B 109.5
C32 C33 H33C 109.5
H33A C33 H33C 109.5
H33B C33 H33C 109.5
C44 S41 C41 92.59(7)
C42 C41 C4 128.23(11)
C42 C41 S41 110.33(9)
C4 C41 S41 121.38(8)
C41 C42 C43 113.01(13)
C41 C42 H42 123.5
C43 C42 H42 123.5
C44 C43 C42 112.32(13)
C44 C43 H43 123.8
C42 C43 H43 123.8
C43 C44 S41 111.74(11)
C43 C44 H44 124.1
S41 C44 H44 124.1
O51 C51 O52 122.46(11)
O51 C51 C5 126.77(12)
O52 C51 C5 110.76(10)
C51 O52 C52 117.28(10)
O52 C52 C53 106.89(12)
O52 C52 H52A 110.3
C53 C52 H52A 110.3
O52 C52 H52B 110.3
C53 C52 H52B 110.3
H52A C52 H52B 108.6
C52 C53 H53A 109.5
C52 C53 H53B 109.5
H53A C53 H53B 109.5
C52 C53 H53C 109.5
H53A C53 H53C 109.5
H53B C53 H53C 109.5
C6 C61 H61A 109.5
C6 C61 H61B 109.5
H61A C61 H61B 109.5
C6 C61 H61C 109.5
H61A C61 H61C 109.5
H61B C61 H61C 109.5

loop_
_geom_bond_atom_site_label_1
_geom_bond_atom_site_label_2
_geom_bond_distance
N1 C6 1.3842(14)
N1 C2 1.3903(14)
N1 H1 0.8800
C2 C3 1.3646(15)
C2 C21 1.4826(15)
C3 C31 1.4888(15)
C3 C4 1.5190(15)
C4 C41 1.5176(16)
C4 C5 1.5260(15)
C4 H4 1.0000
C6 C5 1.3659(16)
C6 C61 1.5022(16)
C5 C51 1.4746(16)
C21 N21 1.2768(14)
C21 H21 0.9500
N21 C22 1.4830(15)
C22 C24 1.5219(17)
C22 C23 1.5328(18)
C22 H22 1.0000
C23 H23A 0.9800
C23 H23B 0.9800
C23 H23C 0.9800
C24 C25 1.3981(16)
C24 C29 1.4028(17)
C25 C26 1.394(2)
C25 H25 0.9500
C26 C27 1.387(2)
C26 H26 0.9500
C27 C28 1.398(2)
C27 H27 0.9500
C28 C29 1.390(2)
C28 H28 0.9500
C29 H29 0.9500
C31 O31 1.2012(16)
C31 O32 1.3275(15)
O32 C32 1.4550(16)
C32 C33 1.501(2)
C32 H32A 0.9900
C32 H32B 0.9900
C33 H33A 0.9800
C33 H33B 0.9800
C33 H33C 0.9800
S41 C44 1.7153(16)
S41 C41 1.7247(12)
C41 C42 1.3777(17)
C42 C43 1.431(2)
C42 H42 0.9500
C43 C44 1.361(2)
C43 H43 0.9500
C44 H44 0.9500
C51 O51 1.2177(15)
C51 O52 1.3468(16)
O52 C52 1.4538(15)
C52 C53 1.503(3)
C52 H52A 0.9900
C52 H52B 0.9900
C53 H53A 0.9800
C53 H53B 0.9800
C53 H53C 0.9800
C61 H61A 0.9800
C61 H61B 0.9800
C61 H61C 0.9800

loop_
_geom_hbond_atom_site_label_D
_geom_hbond_atom_site_label_H
_geom_hbond_atom_site_label_A
_geom_hbond_site_symmetry_A
_geom_hbond_distance_DH
_geom_hbond_distance_HA
_geom_hbond_distance_DA
_geom_hbond_angle_DHA
_geom_hbond_publ_flag
C22 H22 O51 1_455 1.00 2.42 3.409(2) 170.5 y
C21 H21 O31 . 0.95 2.32 2.904(2) 120.2 y
C4 H4 O32 . 1.00 2.27 2.7050(10) 105.1 y
C4 H4 O52 . 1.00 2.32 2.6770(10) 100.0 y
C61 H61A O51 . 0.98 2.35 2.909(2) 116.0 y

loop_
_geom_torsion_atom_site_label_1
_geom_torsion_atom_site_label_2
_geom_torsion_atom_site_label_3
_geom_torsion_atom_site_label_4
_geom_torsion
C6 N1 C2 C3 18.44(17)
C6 N1 C2 C21 -161.48(10)
N1 C2 C3 C31 -172.86(11)
C21 C2 C3 C31 7.05(18)
N1 C2 C3 C4 9.05(16)
C21 C2 C3 C4 -171.05(11)
C2 C3 C4 C41 89.61(12)
C31 C3 C4 C41 -88.57(12)
C2 C3 C4 C5 -32.52(14)
C31 C3 C4 C5 149.30(10)
C2 N1 C6 C5 -17.86(16)
C2 N1 C6 C61 161.29(11)
N1 C6 C5 C51 172.47(10)
C61 C6 C5 C51 -6.55(18)
N1 C6 C5 C4 -9.96(15)
C61 C6 C5 C4 171.02(12)
C41 C4 C5 C6 -88.25(12)
C3 C4 C5 C6 33.17(14)
C41 C4 C5 C51 89.42(12)
C3 C4 C5 C51 -149.16(10)
C3 C2 C21 N21 -171.12(12)
N1 C2 C21 N21 8.79(16)
C2 C21 N21 C22 -177.73(10)
C21 N21 C22 C24 -105.95(12)
C21 N21 C22 C23 132.05(12)
N21 C22 C24 C25 136.59(11)
C23 C22 C24 C25 -102.94(13)
N21 C22 C24 C29 -44.94(14)
C23 C22 C24 C29 75.53(14)
C29 C24 C25 C26 -0.8(2)
C22 C24 C25 C26 177.77(13)
C24 C25 C26 C27 0.8(2)
C25 C26 C27 C28 -0.3(2)
C26 C27 C28 C29 -0.1(2)
C27 C28 C29 C24 0.1(2)
C25 C24 C29 C28 0.36(19)
C22 C24 C29 C28 -178.12(12)
C2 C3 C31 O31 -13.5(3)
C4 C3 C31 O31 164.56(19)
C2 C3 C31 O32 165.08(12)
C4 C3 C31 O32 -16.81(17)
O31 C31 O32 C32 0.3(3)
C3 C31 O32 C32 -178.39(14)
C31 O32 C32 C33 169.71(17)
C3 C4 C41 C42 -26.74(16)
C5 C4 C41 C42 94.85(14)
C3 C4 C41 S41 156.48(8)
C5 C4 C41 S41 -81.93(11)
C44 S41 C41 C42 -0.28(11)
C44 S41 C41 C4 177.02(10)
C4 C41 C42 C43 -176.43(11)
S41 C41 C42 C43 0.63(15)
C41 C42 C43 C44 -0.76(19)
C42 C43 C44 S41 0.53(18)
C41 S41 C44 C43 -0.15(14)
C6 C5 C51 O51 -8.7(2)
C4 C5 C51 O51 173.72(14)
C6 C5 C51 O52 171.86(11)
C4 C5 C51 O52 -5.73(14)
O51 C51 O52 C52 1.5(2)
C5 C51 O52 C52 -179.02(11)
C51 O52 C52 C53 169.60(13)

loop_
_cod_related_entry_id
_cod_related_entry_database
_cod_related_entry_code
1 ChemSpider 30654987
